data_2008371
loop_
_publ_author_name
'Llusar, R.'
'Mata, J.'
'Peris, E.'
'K\"ockerling, M.'

_publ_section_title
;
 The oxotungsten(IV) complex
 [WOCl(Ph~2~PCH~2~CH~2~PPh~2~)~2~]PF~6~^.^CHCl~3~
;
_journal_issue 4
_journal_name_full 'Acta Crystallographica Section C'
_journal_page_first 506
_journal_page_last 508
_journal_paper_doi 10.1107/S0108270198015856
_journal_volume 55
_journal_year 1999
_chemical_formula_iupac '[W O Cl (C26 H24 P2)2] PF6, CH Cl3'
_chemical_formula_moiety 'C53 H49 Cl4 F6 O P5 W'
_chemical_formula_sum 'C53 H49 Cl4 F6 O P5 W'
_chemical_formula_weight 1296.491
_chemical_name_systematic
;
Chlorobis-[1,2-bis(diphenylphosphino)ethane]oxotungsten(IV)
hexafluorophospate chloroform solvate
;
_space_group_IT_number 2
_symmetry_cell_setting triclinic
_symmetry_space_group_name_Hall '-P 1'
_symmetry_space_group_name_H-M 'P -1'
_atom_type_scat_source 'SHELXTL-Plus (Sheldrick, 1990)'
_cell_angle_alpha 105.790(10)
_cell_angle_beta 106.850(10)
_cell_angle_gamma 91.360(10)
_cell_formula_units_Z 2
_cell_length_a 11.684(2)
_cell_length_b 14.943(3)
_cell_length_c 16.749(3)
_cell_measurement_reflns_used 46
_cell_measurement_temperature 293(2)
_cell_measurement_theta_max 22.2
_cell_measurement_theta_min 2.2
_cell_volume 2676.4(9)
_computing_cell_refinement XSCANS
_computing_data_collection 'XSCANS (Siemens, 1994)'
_computing_data_reduction XSCANS
_computing_molecular_graphics SHELXTL-Plus
_computing_publication_material SHELXTL-Plus
_computing_structure_refinement SHELXTL-Plus
_computing_structure_solution 'SHELXTL-Plus (Sheldrick, 1990)'
_diffrn_measurement_device_type 'Siemens P4'
_diffrn_measurement_method \w
_diffrn_radiation_monochromator graphite
_diffrn_radiation_source 'fine-focus sealed tube'
_diffrn_radiation_type MoK\a
_diffrn_radiation_wavelength 0.71073
_diffrn_reflns_av_R_equivalents 0.020
_diffrn_reflns_limit_h_max 1
_diffrn_reflns_limit_h_min -14
_diffrn_reflns_limit_k_max 18
_diffrn_reflns_limit_k_min -18
_diffrn_reflns_limit_l_max 22
_diffrn_reflns_limit_l_min -22
_diffrn_reflns_number 13677
_diffrn_reflns_theta_max 28
_diffrn_standards_decay_% none
_diffrn_standards_interval_count 98
_diffrn_standards_number 2
_exptl_absorpt_coefficient_mu 2.566
_exptl_absorpt_correction_T_max 0.989
_exptl_absorpt_correction_T_min 0.513
_exptl_absorpt_correction_type '\y scan'
_exptl_absorpt_process_details '(SHELXTL-Plus; Sheldrick, 1990)'
_exptl_crystal_colour orange
_exptl_crystal_density_diffrn 1.609
_exptl_crystal_density_method 'not measured'
_exptl_crystal_description prism
_exptl_crystal_F_000 1292
_exptl_crystal_size_max 0.25
_exptl_crystal_size_mid 0.10
_exptl_crystal_size_min 0.02
_refine_diff_density_max 1.75
_refine_diff_density_min -1.31
_refine_ls_extinction_method none
_refine_ls_goodness_of_fit_obs 1.421
_refine_ls_hydrogen_treatment constr
_refine_ls_matrix_type full
_refine_ls_number_parameters 644
_refine_ls_number_reflns 9322
_refine_ls_R_factor_gt 0.046
_refine_ls_shift/esd_max 0.06
_refine_ls_structure_factor_coef F
_refine_ls_weighting_details 'w = 1/[\s^2^(F) + 0.0001F^2^]'
_refine_ls_weighting_scheme calc
_refine_ls_wR_factor_ref 0.048
_reflns_number_gt 9322
_reflns_number_total 11889
_reflns_threshold_expression F>4\s(F)
_cod_data_source_file jz1303.cif
_cod_data_source_block jz1303
_cod_original_cell_volume 2676.0(10)
_cod_database_code 2008371

loop_
_symmetry_equiv_pos_as_xyz
'x, y, z'
'-x, -y, -z'

loop_
_atom_site_label
_atom_site_fract_x
_atom_site_fract_y
_atom_site_fract_z
_atom_site_U_iso_or_equiv
_atom_site_adp_type
_atom_site_type_symbol
W1 0.23154(2) 0.73650(2) 0.750720(10) 0.02755(7) Uani W
P1 0.37750(10) 0.66780(10) 0.66869(9) 0.0314(5) Uani P
P2 0.33700(10) 0.63580(10) 0.84442(9) 0.0319(5) Uani P
P3 0.11040(10) 0.82110(10) 0.84658(9) 0.0304(5) Uani P
P4 0.15160(10) 0.85560(10) 0.67158(9) 0.0316(5) Uani P
Cl1 0.38490(10) 0.86700(10) 0.82695(9) 0.0455(5) Uani Cl
O1 0.1154(3) 0.6359(3) 0.6876(2) 0.0403(9) Uani O
C1 0.3052(5) 0.5806(4) 0.5649(3) 0.0370(10) Uani C
C2 0.3591(6) 0.5036(4) 0.5332(4) 0.0570(10) Uani C
C3 0.3044(7) 0.4430(5) 0.4505(5) 0.0770(10) Uani C
C4 0.1971(7) 0.4572(6) 0.3993(5) 0.0850(10) Uani C
C5 0.1433(7) 0.5328(6) 0.4311(5) 0.1010(10) Uani C
C6 0.1968(6) 0.5954(5) 0.5120(4) 0.0750(10) Uani C
C7 0.4864(5) 0.7378(4) 0.6440(4) 0.0390(10) Uani C
C8 0.5848(5) 0.7906(5) 0.7108(4) 0.0540(10) Uani C
C9 0.6733(6) 0.8357(5) 0.6938(5) 0.0660(10) Uani C
C10 0.6636(6) 0.8341(5) 0.6096(5) 0.0660(10) Uani C
C11 0.5663(6) 0.7839(5) 0.5423(4) 0.0600(10) Uani C
C12 0.4759(5) 0.7364(4) 0.5594(4) 0.0470(10) Uani C
C13 0.4760(5) 0.6039(4) 0.7360(4) 0.0450(10) Uani C
C14 0.4022(5) 0.5506(4) 0.7729(4) 0.0440(10) Uani C
C15 0.4628(5) 0.6829(4) 0.9445(3) 0.0360(10) Uani C
C16 0.5361(6) 0.6219(5) 0.9791(4) 0.0540(10) Uani C
C17 0.6263(6) 0.6554(5) 1.0585(4) 0.0680(10) Uani C
C18 0.6469(6) 0.7481(5) 1.1020(4) 0.0650(10) Uani C
C19 0.5757(6) 0.8095(5) 1.0678(4) 0.0610(10) Uani C
C20 0.4821(5) 0.7765(4) 0.9897(4) 0.0480(10) Uani C
C21 0.2393(5) 0.5626(4) 0.8743(4) 0.0390(10) Uani C
C22 0.1564(6) 0.4919(4) 0.8098(4) 0.0530(10) Uani C
C23 0.0794(6) 0.4371(5) 0.8331(5) 0.0700(10) Uani C
C24 0.0856(7) 0.4540(5) 0.9171(5) 0.0740(10) Uani C
C25 0.1646(6) 0.5222(5) 0.9820(5) 0.0640(10) Uani C
C26 0.2433(6) 0.5782(4) 0.9613(4) 0.0480(10) Uani C
C27 -0.0128(5) 0.7583(4) 0.8623(3) 0.0360(10) Uani C
C28 -0.0384(5) 0.6629(4) 0.8292(4) 0.0470(10) Uani C
C29 -0.1316(6) 0.6161(5) 0.8446(4) 0.0570(10) Uani C
C30 -0.1995(6) 0.6653(5) 0.8921(4) 0.0610(10) Uani C
C31 -0.1728(6) 0.7614(5) 0.9260(5) 0.0650(10) Uani C
C32 -0.0834(5) 0.8078(5) 0.9106(4) 0.0530(10) Uani C
C33 0.1979(5) 0.8859(4) 0.9581(3) 0.0360(10) Uani C
C34 0.2520(5) 0.9763(4) 0.9796(4) 0.0490(10) Uani C
C35 0.3255(6) 1.0182(5) 1.0625(4) 0.0640(10) Uani C
C36 0.3475(6) 0.9725(5) 1.1241(4) 0.0600(10) Uani C
C37 0.2942(6) 0.8832(5) 1.1045(4) 0.0570(10) Uani C
C38 0.2195(6) 0.8393(4) 1.0209(3) 0.0480(10) Uani C
C39 0.0350(5) 0.9092(4) 0.7970(4) 0.0420(10) Uani C
C40 0.1091(5) 0.9503(4) 0.7510(4) 0.0410(10) Uani C
C41 0.0131(5) 0.8232(4) 0.5786(3) 0.0380(10) Uani C
C42 -0.0345(5) 0.8921(4) 0.5402(4) 0.0450(10) Uani C
C43 -0.1373(5) 0.8708(5) 0.4698(4) 0.0560(10) Uani C
C44 -0.1917(6) 0.7809(6) 0.4357(4) 0.0700(10) Uani C
C45 -0.1467(6) 0.7126(5) 0.4728(4) 0.0630(10) Uani C
C46 -0.0448(5) 0.7331(4) 0.5445(4) 0.0510(10) Uani C
C47 0.2524(5) 0.9195(4) 0.6357(4) 0.0390(10) Uani C
C48 0.3249(6) 1.0001(4) 0.6897(4) 0.0540(10) Uani C
C49 0.4021(6) 1.0462(5) 0.6609(5) 0.0670(10) Uani C
C50 0.4080(6) 1.0132(5) 0.5794(5) 0.0690(10) Uani C
C51 0.3383(6) 0.9320(5) 0.5240(5) 0.0720(10) Uani C
C52 0.2594(5) 0.8845(5) 0.5511(4) 0.0500(10) Uani C
C53 0.0949(7) 0.8292(5) 0.2519(4) 0.0630(10) Uani C
Cl2 0.0099(3) 0.8208(2) 0.3207(2) 0.1021(9) Uani Cl
Cl3 0.0017(2) 0.8142(2) 0.14650(10) 0.0929(8) Uani Cl
Cl4 0.1842(2) 0.9386(2) 0.29310(10) 0.0823(8) Uani Cl
P5 0.6298(2) 0.33890(10) 0.73940(10) 0.0656(7) Uani P
F1 0.6366(6) 0.4344(4) 0.8030(5) 0.1770(10) Uani F
F2 0.6275(7) 0.2456(5) 0.6758(5) 0.2140(10) Uani F
F3 0.7549(7) 0.3601(6) 0.7431(8) 0.2610(10) Uani F
F4 0.6901(10) 0.2971(6) 0.8073(5) 0.2630(10) Uani F
F5 0.5723(10) 0.3806(6) 0.6723(5) 0.2730(10) Uani F
F6 0.5110(8) 0.3221(7) 0.7403(9) 0.3190(10) Uani F
H2A 0.43482 0.49222 0.56854 0.084(2) Uiso H
H3A 0.34204 0.38922 0.4288 0.084(2) Uiso H
H4A 0.15955 0.41459 0.34231 0.084(2) Uiso H
H5A 0.06775 0.54426 0.39545 0.084(2) Uiso H
H6A 0.15764 0.64833 0.53347 0.084(2) Uiso H
H8A 0.59068 0.79328 0.76976 0.069(2) Uiso H
H9A 0.7424 0.86994 0.74046 0.069(2) Uiso H
H10A 0.72471 0.86803 0.59805 0.069(2) Uiso H
H11A 0.55975 0.78205 0.48341 0.069(2) Uiso H
H12A 0.4072 0.7014 0.51282 0.069(2) Uiso H
H13A 0.53633 0.64752 0.78324 0.074(2) Uiso H
H13B 0.51559 0.56149 0.70137 0.074(2) Uiso H
H14A 0.3392 0.5092 0.72592 0.036(2) Uiso H
H14B 0.45146 0.51393 0.80535 0.036(2) Uiso H
H16A 0.52341 0.55641 0.94807 0.055(2) Uiso H
H17A 0.67615 0.61303 1.08245 0.055(2) Uiso H
H18A 0.70968 0.77058 1.15678 0.055(2) Uiso H
H19A 0.59055 0.87534 1.09778 0.055(2) Uiso H
H20A 0.43044 0.81859 0.9668 0.055(2) Uiso H
H22A 0.15234 0.48156 0.74981 0.063(2) Uiso H
H23A 0.02286 0.38772 0.78917 0.063(2) Uiso H
H24A 0.03285 0.41599 0.93225 0.063(2) Uiso H
H25A 0.1665 0.53271 1.04159 0.063(2) Uiso H
H26A 0.29934 0.62717 1.00616 0.063(2) Uiso H
H28A 0.00809 0.62874 0.79486 0.063(2) Uiso H
H29A -0.14763 0.54916 0.82297 0.063(2) Uiso H
H30A -0.26488 0.63385 0.90152 0.063(2) Uiso H
H31A -0.21975 0.79553 0.96002 0.063(2) Uiso H
H32A -0.0671 0.87466 0.9335 0.063(2) Uiso H
H34A 0.237 1.00959 0.93666 0.055(2) Uiso H
H35A 0.36243 1.08112 1.07774 0.055(2) Uiso H
H36A 0.40096 1.0024 1.18164 0.055(2) Uiso H
H37A 0.30774 0.85155 1.14857 0.055(2) Uiso H
H38A 0.18264 0.77643 1.00604 0.055(2) Uiso H
H39A 0.01842 0.95834 0.84137 0.048(2) Uiso H
H39B -0.04041 0.8797 0.75481 0.048(2) Uiso H
H40A 0.06408 0.99137 0.72185 0.034(2) Uiso H
H40B 0.18046 0.98622 0.79405 0.034(2) Uiso H
H42A 0.00433 0.95514 0.56374 0.055(2) Uiso H
H43A -0.16973 0.91819 0.44365 0.055(2) Uiso H
H44A -0.26315 0.76576 0.38627 0.055(2) Uiso H
H45A -0.18532 0.64959 0.44812 0.055(2) Uiso H
H46A -0.01433 0.68581 0.5714 0.055(2) Uiso H
H48A 0.32187 1.02355 0.74833 0.059(2) Uiso H
H49 0.45086 1.1031 0.69852 0.059(2) Uiso H
H50 0.46264 1.04483 0.56029 0.059(2) Uiso H
H51 0.34358 0.9091 0.46599 0.059(2) Uiso H
H52 0.20983 0.82839 0.51248 0.059(2) Uiso H
H53 0.14726 0.7806 0.25081 0.068(2) Uiso H

loop_
_atom_site_aniso_label
_atom_site_aniso_U_11
_atom_site_aniso_U_22
_atom_site_aniso_U_33
_atom_site_aniso_U_12
_atom_site_aniso_U_13
_atom_site_aniso_U_23
W1 0.03140(10) 0.02840(10) 0.02530(10) 0.00641(8) 0.00959(8) 0.01058(7)
P1 0.0298(7) 0.0346(7) 0.0295(6) 0.0047(6) 0.0103(5) 0.0076(5)
P2 0.0337(7) 0.0314(7) 0.0320(7) 0.0044(6) 0.0079(6) 0.0137(5)
P3 0.0303(7) 0.0328(7) 0.0305(6) 0.0029(6) 0.0120(5) 0.0105(5)
P4 0.0310(7) 0.0357(7) 0.0330(7) 0.0055(6) 0.0101(5) 0.0177(5)
Cl1 0.0419(7) 0.0491(8) 0.0435(7) -0.0038(6) 0.0094(6) 0.0150(6)
O1 0.0220(10) 0.0740(10) 0.0410(10) 0.0100(10) 0.0120(10) 0.0410(10)
C1 0.037(2) 0.036(2) 0.0330(10) -0.0070(10) 0.0090(10) 0.0040(10)
C2 0.052(2) 0.049(2) 0.061(2) 0.007(2) 0.014(2) 0.001(2)
C3 0.096(2) 0.047(2) 0.069(2) 0.005(2) 0.029(2) -0.013(2)
C4 0.095(2) 0.088(2) 0.049(2) -0.016(2) 0.018(2) -0.010(2)
C5 0.079(2) 0.131(2) 0.047(2) 0.018(2) -0.016(2) -0.010(2)
C6 0.066(2) 0.084(2) 0.049(2) 0.022(2) 0.001(2) -0.005(2)
C7 0.0350(10) 0.033(2) 0.050(2) 0.0040(10) 0.0210(10) 0.0090(10)
C8 0.043(2) 0.066(2) 0.046(2) -0.014(2) 0.0180(10) 0.000(2)
C9 0.049(2) 0.069(2) 0.066(2) -0.020(2) 0.026(2) -0.012(2)
C10 0.062(2) 0.049(2) 0.093(2) -0.012(2) 0.049(2) 0.007(2)
C11 0.070(2) 0.060(2) 0.061(2) -0.004(2) 0.0360(10) 0.019(2)
C12 0.050(2) 0.047(2) 0.049(2) 0.001(2) 0.0220(10) 0.0170(10)
C13 0.046(2) 0.052(2) 0.042(2) 0.0150(10) 0.0170(10) 0.0170(10)
C14 0.057(2) 0.039(2) 0.0350(10) 0.013(2) 0.0090(10) 0.0150(10)
C15 0.0320(10) 0.045(2) 0.0340(10) 0.0060(10) 0.0080(10) 0.0170(10)
C16 0.051(2) 0.055(2) 0.057(2) 0.015(2) 0.007(2) 0.0280(10)
C17 0.051(2) 0.097(2) 0.057(2) 0.029(2) 0.001(2) 0.038(2)
C18 0.044(2) 0.089(2) 0.051(2) 0.008(2) -0.001(2) 0.018(2)
C19 0.064(2) 0.062(2) 0.044(2) -0.001(2) 0.006(2) 0.007(2)
C20 0.048(2) 0.056(2) 0.038(2) 0.008(2) 0.0090(10) 0.0160(10)
C21 0.040(2) 0.0330(10) 0.047(2) 0.0080(10) 0.0100(10) 0.0190(10)
C22 0.057(2) 0.039(2) 0.062(2) -0.002(2) 0.012(2) 0.0190(10)
C23 0.060(2) 0.047(2) 0.098(2) -0.017(2) 0.020(2) 0.019(2)
C24 0.067(2) 0.063(2) 0.119(2) 0.004(2) 0.048(2) 0.046(2)
C25 0.073(2) 0.068(2) 0.073(2) 0.012(2) 0.041(2) 0.035(2)
C26 0.049(2) 0.048(2) 0.053(2) 0.006(2) 0.0170(10) 0.0220(10)
C27 0.0350(10) 0.044(2) 0.0340(10) 0.0020(10) 0.0130(10) 0.0170(10)
C28 0.038(2) 0.056(2) 0.047(2) -0.003(2) 0.0130(10) 0.0160(10)
C29 0.051(2) 0.052(2) 0.068(2) -0.009(2) 0.016(2) 0.023(2)
C30 0.037(2) 0.092(2) 0.071(2) 0.003(2) 0.0210(10) 0.049(2)
C31 0.045(2) 0.091(2) 0.079(2) 0.016(2) 0.0370(10) 0.039(2)
C32 0.047(2) 0.061(2) 0.061(2) 0.006(2) 0.0300(10) 0.019(2)
C33 0.0340(10) 0.044(2) 0.0290(10) 0.0050(10) 0.0090(10) 0.0080(10)
C34 0.055(2) 0.036(2) 0.048(2) -0.009(2) 0.007(2) 0.0100(10)
C35 0.065(2) 0.045(2) 0.062(2) -0.009(2) 0.001(2) 0.004(2)
C36 0.055(2) 0.064(2) 0.044(2) 0.004(2) 0.003(2) -0.001(2)
C37 0.064(2) 0.073(2) 0.0330(10) 0.014(2) 0.0090(10) 0.0160(10)
C38 0.063(2) 0.045(2) 0.0340(10) 0.006(2) 0.0120(10) 0.0120(10)
C39 0.048(2) 0.045(2) 0.0430(10) 0.0230(10) 0.0190(10) 0.0200(10)
C40 0.051(2) 0.0360(10) 0.0440(10) 0.0110(10) 0.0150(10) 0.0210(10)
C41 0.0290(10) 0.051(2) 0.0400(10) 0.0050(10) 0.0110(10) 0.0210(10)
C42 0.039(2) 0.057(2) 0.049(2) 0.0100(10) 0.0130(10) 0.0330(10)
C43 0.038(2) 0.081(2) 0.058(2) 0.010(2) 0.0100(10) 0.0390(10)
C44 0.032(2) 0.130(2) 0.054(2) 0.007(2) 0.0040(10) 0.045(2)
C45 0.044(2) 0.071(2) 0.064(2) -0.012(2) 0.002(2) 0.021(2)
C46 0.043(2) 0.056(2) 0.048(2) 0.002(2) 0.0010(10) 0.0210(10)
C47 0.0330(10) 0.043(2) 0.048(2) 0.0080(10) 0.0090(10) 0.0310(10)
C48 0.056(2) 0.055(2) 0.053(2) -0.004(2) 0.011(2) 0.0300(10)
C49 0.047(2) 0.072(2) 0.086(2) -0.011(2) 0.008(2) 0.045(2)
C50 0.048(2) 0.082(2) 0.112(2) 0.011(2) 0.041(2) 0.066(2)
C51 0.076(2) 0.091(2) 0.083(2) 0.029(2) 0.054(2) 0.046(2)
C52 0.048(2) 0.062(2) 0.055(2) 0.012(2) 0.0250(10) 0.0280(10)
C53 0.079(2) 0.051(2) 0.069(2) 0.019(2) 0.036(2) 0.017(2)
Cl2 0.1380(10) 0.0930(10) 0.1000(10) 0.0090(10) 0.0730(10) 0.0310(10)
Cl3 0.1040(10) 0.0960(10) 0.0700(10) -0.0050(10) 0.0219(10) 0.0156(10)
Cl4 0.0880(10) 0.0690(10) 0.0850(10) 0.0042(10) 0.0244(10) 0.0176(9)
P5 0.0640(10) 0.0499(9) 0.0800(10) 0.0152(9) 0.0167(9) 0.0188(8)
F1 0.136(2) 0.108(2) 0.178(2) 0.067(2) -0.048(2) -0.035(2)
F2 0.206(2) 0.145(2) 0.168(2) 0.094(2) -0.032(2) -0.065(2)
F3 0.164(2) 0.151(2) 0.517(2) 0.028(2) 0.202(2) 0.074(2)
F4 0.465(2) 0.225(2) 0.149(2) 0.221(2) 0.098(2) 0.114(2)
F5 0.446(2) 0.231(2) 0.117(2) 0.215(2) 0.023(2) 0.065(2)
F6 0.160(2) 0.210(2) 0.618(2) -0.008(2) 0.222(2) 0.064(2)

loop_
_geom_angle_atom_site_label_1
_geom_angle_atom_site_label_2
_geom_angle_atom_site_label_3
_geom_angle
_geom_angle_publ_flag
P1 W1 P2 79.60(10) yes
P1 W1 P3 172.10(10) yes
P2 W1 P3 99.10(10) yes
P1 W1 P4 99.90(10) yes
P2 W1 P4 171.50(10) yes
P3 W1 P4 80.20(10) yes
P1 W1 Cl1 86.00(10) yes
P2 W1 Cl1 92.80(10) yes
P3 W1 Cl1 86.40(10) yes
P4 W1 Cl1 78.70(10) yes
P1 W1 O1 92.00(10) yes
P2 W1 O1 88.40(10) yes
P3 W1 O1 95.70(10) yes
P4 W1 O1 100.10(10) yes
Cl1 W1 O1 177.40(10) yes
W1 P1 C1 113.8(2) no
W1 P1 C7 124.3(2) no
C1 P1 C7 103.4(3) no
W1 P1 C13 106.3(2) no
C1 P1 C13 105.0(3) no
C13 P1 C7 102.1(3) no
W1 P2 C14 104.5(2) no
W1 P2 C15 122.9(2) no
C15 P2 C14 103.8(3) no
W1 P2 C21 115.9(2) no
C14 P2 C21 103.5(3) no
C15 P2 C21 104.0(3) no
W1 P3 C27 121.0(2) no
W1 P3 C33 115.6(2) no
C27 P3 C33 102.6(3) no
W1 P3 C39 107.7(2) no
C27 P3 C39 102.8(3) no
C39 P3 C33 105.7(2) no
W1 P4 C40 106.2(2) no
W1 P4 C41 119.7(2) no
C41 P4 C40 102.4(3) no
W1 P4 C47 119.7(2) no
C47 P4 C40 102.3(3) no
C47 P4 C41 103.9(3) no
P1 C1 C2 122.5(4) no
P1 C1 C6 119.2(4) no
C2 C1 C6 118.1(5) no
C1 C2 C3 120.3(6) no
C2 C3 C4 121.3(7) no
C3 C4 C5 118.4(6) no
C4 C5 C6 121.6(7) no
C1 C6 C5 120.3(7) no
P1 C7 C8 119.9(5) no
P1 C7 C12 121.5(4) no
C12 C7 C8 118.6(6) no
C7 C8 C9 121.3(6) no
C10 C9 C8 120.2(5) no
C11 C10 C9 119.8(7) no
C12 C11 C10 120.2(7) no
C11 C12 C7 119.8(5) no
P1 C13 C14 109.8(4) no
P2 C14 C13 108.3(4) no
P2 C15 C16 119.4(4) no
P2 C15 C20 121.6(4) no
C16 C15 C20 118.9(5) no
C17 C16 C15 120.2(6) no
C18 C17 C16 120.8(7) no
C19 C18 C17 119.5(5) no
C18 C19 C20 120.4(6) no
C19 C20 C15 120.2(6) no
P2 C21 C22 120.0(5) no
P2 C21 C26 120.8(4) no
C26 C21 C22 119.1(6) no
C23 C22 C21 119.7(7) no
C24 C23 C22 119.6(6) no
C25 C24 C23 122.8(8) no
C26 C25 C24 119.3(8) no
C25 C26 C21 119.5(5) no
P3 C27 C28 121.8(5) no
P3 C27 C32 119.7(4) no
C28 C27 C32 118.4(6) no
C29 C28 C27 120.6(6) no
C28 C29 C30 120.4(6) no
C29 C30 C31 118.8(7) no
C32 C31 C30 121.3(7) no
C27 C32 C31 120.4(6) no
P3 C33 C34 122.3(5) no
P3 C33 C38 118.1(4) no
C38 C33 C34 119.4(4) no
C35 C34 C33 119.6(6) no
C36 C35 C34 121.2(6) no
C37 C36 C35 120.2(5) no
C38 C37 C36 119.7(7) no
C37 C38 C33 119.9(6) no
P3 C39 C40 112.8(4) no
P4 C40 C39 110.3(4) no
P4 C41 C42 118.7(4) no
P4 C41 C46 122.4(5) no
C46 C41 C42 119.0(5) no
C43 C42 C41 120.7(6) no
C44 C43 C42 119.5(7) no
C45 C44 C43 120.5(5) no
C46 C45 C44 120.8(6) no
C45 C46 C41 119.5(6) no
P4 C47 C48 122.5(5) no
P4 C47 C52 119.1(4) no
C48 C47 C52 118.4(6) no
C49 C48 C47 121.1(6) no
C48 C49 C50 120.6(6) no
C49 C50 C51 119.9(8) no
C52 C51 C50 120.7(7) no
C47 C52 C51 119.3(5) no
Cl2 C53 Cl3 110.6(4) no
Cl2 C53 Cl4 109.7(4) no
Cl3 C53 Cl4 110.8(4) no
F1 P5 F2 177.8(5) no
F1 P5 F3 89.6(4) no
F2 P5 F3 88.2(5) no
F1 P5 F4 94.0(4) no
F2 P5 F4 86.3(4) no
F3 P5 F4 81.0(7) no
F1 P5 F5 86.0(4) no
F2 P5 F5 93.7(4) no
F3 P5 F5 98.1(7) no
F4 P5 F5 179.0(7) no
F1 P5 F6 87.6(5) no
F2 P5 F6 94.6(5) no
F3 P5 F6 176.9(6) no
F4 P5 F6 98.1(7) no
F5 P5 F6 82.9(7) no

loop_
_geom_bond_atom_site_label_1
_geom_bond_atom_site_label_2
_geom_bond_distance
_geom_bond_publ_flag
W1 P1 2.554(2) yes
W1 P2 2.550(2) yes
W1 P3 2.544(2) yes
W1 P4 2.538(2) yes
W1 Cl1 2.4080(10) yes
W1 O1 1.851(3) yes
P1 C1 1.816(5) no
P1 C7 1.834(7) no
P1 C13 1.842(6) no
P2 C14 1.838(6) no
P2 C15 1.829(5) no
P2 C21 1.822(7) no
P3 C27 1.821(6) no
P3 C33 1.826(4) no
P3 C39 1.851(6) no
P4 C40 1.847(6) no
P4 C41 1.836(5) no
P4 C47 1.824(7) no
C1 C2 1.378(9) no
C1 C6 1.381(9) no
C2 C3 1.386(8) no
C3 C4 1.360(10) no
C4 C5 1.360(10) no
C5 C6 1.376(9) no
C7 C8 1.388(7) no
C8 C9 1.360(10) no
C10 C9 1.380(10) no
C11 C10 1.372(8) no
C12 C7 1.381(9) no
C12 C11 1.400(10) no
C14 C13 1.520(10) no
C15 C20 1.375(8) no
C16 C15 1.392(9) no
C17 C16 1.388(8) no
C18 C17 1.360(10) no
C19 C18 1.380(10) no
C19 C20 1.394(7) no
C22 C21 1.395(7) no
C23 C22 1.400(10) no
C24 C23 1.340(10) no
C25 C24 1.358(9) no
C26 C21 1.398(9) no
C26 C25 1.400(10) no
C27 C32 1.403(9) no
C28 C27 1.372(8) no
C29 C28 1.400(10) no
C29 C30 1.370(10) no
C31 C30 1.380(10) no
C32 C31 1.360(10) no
C34 C33 1.384(8) no
C35 C34 1.367(8) no
C36 C35 1.360(10) no
C37 C36 1.370(10) no
C38 C33 1.382(9) no
C39 C40 1.530(10) no
C42 C41 1.401(9) no
C43 C42 1.376(7) no
C44 C43 1.370(10) no
C45 C44 1.370(10) no
C46 C41 1.382(8) no
C46 C45 1.381(8) no
C47 C52 1.397(9) no
C48 C47 1.378(7) no
C49 C48 1.390(10) no
C49 C50 1.340(10) no
C51 C50 1.378(9) no
C52 C51 1.390(10) no
C53 Cl2 1.751(9) no
C53 Cl3 1.736(7) no
C53 Cl4 1.768(7) no
P5 F1 1.514(6) no
P5 F2 1.501(7) no
P5 F3 1.470(10) no
P5 F4 1.457(9) no
P5 F5 1.438(9) no
P5 F6 1.410(10) no
